data_1538431
loop_
_publ_author_name
'Tseng, Huan-Wei'
'Shen, Jiun-Yi'
'Kuo, Ting-Yi'
'Tu, Ting-Syun'
'Chen, Yi-An'
'Demchenko, Alexander P.'
'Chou, Pi-Tai'

_publ_section_title
;
 Excited-state intramolecular proton-transfer reaction demonstrating
 anti-Kasha behavior
;
_journal_issue 1
_journal_name_full 'Chem. Sci.'
_journal_page_first 655
_journal_paper_doi 10.1039/C5SC01945A
_journal_volume 7
_journal_year 2016
_chemical_formula_sum 'C17 H8 N2 O3 S'
_chemical_formula_weight 320.31
_chemical_name_systematic
; 
 ? 
;
_space_group_IT_number 14
_symmetry_cell_setting monoclinic
_symmetry_space_group_name_Hall '-P 2ybc'
_symmetry_space_group_name_H-M 'P 1 21/c 1'
_atom_sites_solution_hydrogens geom
_atom_sites_solution_primary direct
_atom_sites_solution_secondary difmap
_audit_block_doi 10.5517/cc1j3z9x
_audit_creation_method SHELXL-97
_audit_update_record
;
2015-05-31 deposited with the CCDC.
2015-10-12 downloaded from the CCDC.
;
_cell_angle_alpha 90.00
_cell_angle_beta 107.844(2)
_cell_angle_gamma 90.00
_cell_formula_units_Z 4
_cell_length_a 15.8828(18)
_cell_length_b 6.8328(8)
_cell_length_c 13.9502(16)
_cell_measurement_reflns_used 666
_cell_measurement_temperature 200(2)
_cell_measurement_theta_max 19.30
_cell_measurement_theta_min 2.95
_cell_volume 1441.1(3)
_computing_cell_refinement 'Bruker SAINT'
_computing_data_collection 'Bruker SMART'
_computing_data_reduction 'Bruker SAINT'
_computing_molecular_graphics 'Bruker SHELXTL'
_computing_publication_material 'Bruker SHELXTL'
_computing_structure_refinement 'SHELXL-97 (Sheldrick, 1997)'
_computing_structure_solution 'SHELXS-97 (Sheldrick, 1990)'
_diffrn_ambient_temperature 200(2)
_diffrn_measured_fraction_theta_full 0.997
_diffrn_measured_fraction_theta_max 0.997
_diffrn_measurement_device_type 'BRUKER SMART APEXCCD area detector'
_diffrn_measurement_method 'omega scans'
_diffrn_radiation_monochromator graphite
_diffrn_radiation_source 'fine-focus sealed tube'
_diffrn_radiation_type MoK\a
_diffrn_radiation_wavelength 0.71073
_diffrn_reflns_av_R_equivalents 0.1061
_diffrn_reflns_av_sigmaI/netI 0.1422
_diffrn_reflns_limit_h_max 18
_diffrn_reflns_limit_h_min -18
_diffrn_reflns_limit_k_max 8
_diffrn_reflns_limit_k_min -8
_diffrn_reflns_limit_l_max 16
_diffrn_reflns_limit_l_min -16
_diffrn_reflns_number 8334
_diffrn_reflns_theta_full 25.00
_diffrn_reflns_theta_max 25.00
_diffrn_reflns_theta_min 1.35
_exptl_absorpt_coefficient_mu 0.241
_exptl_absorpt_correction_T_max 0.9952
_exptl_absorpt_correction_T_min 0.9268
_exptl_absorpt_correction_type multi-scan
_exptl_crystal_colour yellow
_exptl_crystal_density_diffrn 1.476
_exptl_crystal_density_meas ?
_exptl_crystal_density_method 'not measured'
_exptl_crystal_description plate
_exptl_crystal_F_000 656
_exptl_crystal_size_max 0.32
_exptl_crystal_size_mid 0.30
_exptl_crystal_size_min 0.02
_refine_diff_density_max 0.397
_refine_diff_density_min -0.493
_refine_diff_density_rms 0.131
_refine_ls_extinction_method none
_refine_ls_goodness_of_fit_ref 1.090
_refine_ls_hydrogen_treatment constr
_refine_ls_matrix_type full
_refine_ls_number_parameters 209
_refine_ls_number_reflns 2537
_refine_ls_number_restraints 0
_refine_ls_restrained_S_all 1.090
_refine_ls_R_factor_all 0.1021
_refine_ls_R_factor_gt 0.0669
_refine_ls_shift/su_max 0.000
_refine_ls_shift/su_mean 0.000
_refine_ls_structure_factor_coef Fsqd
_refine_ls_weighting_details 'calc w=1/[\s^2^(Fo^2^)+(0.0685P)^2^+0.0000P] where P=(Fo^2^+2Fc^2^)/3'
_refine_ls_weighting_scheme calc
_refine_ls_wR_factor_gt 0.1620
_refine_ls_wR_factor_ref 0.2021
_reflns_number_gt 1845
_reflns_number_total 2537
_reflns_threshold_expression >2sigma(I)
_cod_data_source_file c5sc01945a2.cif
_cod_data_source_block ic15823
_cod_depositor_comments
;
The following automatic conversions were performed:

'_symmetry_cell_setting' value 'Monoclinic' changed to 'monoclinic'
according to
/usr/data/users/saulius/crontab/automatic-downloads/rss-feeds/RSC/lib/dictionaries/cif_core.dic
dictionary named 'cif_core.dic' version 2.4.2 from 2011-04-26.

'_exptl_crystal_density_meas' value 'not_measured' was changed to '?'
- the value is perceived as not measured.

Automatic conversion script
Id: cif_fix_values 3271 2015-04-21 07:52:19Z andrius 

 Adding full bibliography for 1538431.cif.
;
_cod_original_sg_symbol_H-M P2(1)/c
_cod_database_code 1538431

loop_
_symmetry_equiv_pos_as_xyz
'x, y, z'
'-x, y+1/2, -z+1/2'
'-x, -y, -z'
'x, -y-1/2, z-1/2'

loop_
_atom_site_label
_atom_site_type_symbol
_atom_site_fract_x
_atom_site_fract_y
_atom_site_fract_z
_atom_site_U_iso_or_equiv
_atom_site_adp_type
_atom_site_occupancy
_atom_site_symmetry_multiplicity
_atom_site_calc_flag
_atom_site_refinement_flags
S1 S 0.79239(6) 0.65563(15) 0.18953(7) 0.0246(4) Uani 1 1 d .
O1 O 1.04672(17) 0.6513(4) 0.34416(19) 0.0257(7) Uani 1 1 d .
O2 O 1.08266(18) 0.6240(4) 0.06688(19) 0.0292(7) Uani 1 1 d .
O3 O 0.91416(17) 0.6123(4) 0.08506(19) 0.0284(7) Uani 1 1 d .
H3 H 0.9254 0.5473 0.0393 0.043 Uiso 1 1 calc R
N1 N 0.4196(3) 0.7447(9) 0.1725(3) 0.0720(16) Uani 1 1 d .
N2 N 0.6005(3) 0.7034(8) -0.0052(3) 0.0627(14) Uani 1 1 d .
C1 C 1.1309(3) 0.6563(6) 0.3374(3) 0.0249(9) Uani 1 1 d .
C2 C 1.1980(3) 0.6739(6) 0.4276(3) 0.0301(10) Uani 1 1 d .
H2 H 1.1854 0.6813 0.4898 0.036 Uiso 1 1 calc R
C3 C 1.2839(3) 0.6804(7) 0.4242(3) 0.0361(11) Uani 1 1 d .
H3A H 1.3311 0.6898 0.4854 0.043 Uiso 1 1 calc R
C4 C 1.3028(3) 0.6735(6) 0.3334(3) 0.0336(11) Uani 1 1 d .
H4 H 1.3624 0.6800 0.3329 0.040 Uiso 1 1 calc R
C5 C 1.2356(3) 0.6572(6) 0.2443(3) 0.0267(10) Uani 1 1 d .
H5 H 1.2488 0.6520 0.1824 0.032 Uiso 1 1 calc R
C6 C 1.1467(3) 0.6483(6) 0.2443(3) 0.0231(9) Uani 1 1 d .
C7 C 1.0735(3) 0.6306(6) 0.1529(3) 0.0247(9) Uani 1 1 d .
C8 C 0.9875(3) 0.6236(6) 0.1658(3) 0.0229(9) Uani 1 1 d .
C9 C 0.9768(3) 0.6368(6) 0.2589(3) 0.0223(9) Uani 1 1 d .
C10 C 0.8936(3) 0.6445(6) 0.2816(3) 0.0233(9) Uani 1 1 d .
C11 C 0.8850(3) 0.6509(6) 0.3772(3) 0.0279(10) Uani 1 1 d .
H11 H 0.9336 0.6444 0.4372 0.033 Uiso 1 1 calc R
C12 C 0.7983(3) 0.6677(6) 0.3759(3) 0.0292(10) Uani 1 1 d .
H12 H 0.7811 0.6751 0.4354 0.035 Uiso 1 1 calc R
C13 C 0.7385(3) 0.6728(6) 0.2803(3) 0.0287(10) Uani 1 1 d .
C14 C 0.6455(3) 0.6930(6) 0.2596(3) 0.0313(11) Uani 1 1 d .
H14 H 0.6264 0.6989 0.3178 0.038 Uiso 1 1 calc R
C15 C 0.5798(3) 0.7053(7) 0.1715(3) 0.0350(11) Uani 1 1 d .
C16 C 0.4904(3) 0.7271(9) 0.1721(3) 0.0490(14) Uani 1 1 d .
C17 C 0.5931(3) 0.7028(8) 0.0736(4) 0.0426(12) Uani 1 1 d .

loop_
_atom_site_aniso_label
_atom_site_aniso_U_11
_atom_site_aniso_U_22
_atom_site_aniso_U_33
_atom_site_aniso_U_23
_atom_site_aniso_U_13
_atom_site_aniso_U_12
S1 0.0288(6) 0.0302(7) 0.0169(5) -0.0014(4) 0.0104(4) 0.0000(5)
O1 0.0281(15) 0.0358(18) 0.0151(14) -0.0002(12) 0.0094(12) -0.0012(13)
O2 0.0386(17) 0.0372(19) 0.0163(14) -0.0027(12) 0.0149(13) -0.0045(13)
O3 0.0292(15) 0.041(2) 0.0150(14) -0.0005(12) 0.0067(12) 0.0031(12)
N1 0.038(3) 0.143(5) 0.036(3) -0.001(3) 0.013(2) 0.006(3)
N2 0.058(3) 0.107(4) 0.027(2) 0.003(2) 0.017(2) -0.005(3)
C1 0.029(2) 0.025(2) 0.023(2) 0.0031(17) 0.0117(18) 0.0040(18)
C2 0.034(2) 0.036(3) 0.019(2) -0.0026(18) 0.0074(18) 0.0033(19)
C3 0.033(3) 0.041(3) 0.030(3) 0.000(2) 0.005(2) 0.004(2)
C4 0.030(2) 0.037(3) 0.035(3) -0.001(2) 0.010(2) 0.0004(19)
C5 0.033(2) 0.023(2) 0.028(2) -0.0035(18) 0.0160(19) 0.0003(18)
C6 0.029(2) 0.019(2) 0.022(2) 0.0020(16) 0.0090(17) 0.0007(17)
C7 0.035(2) 0.019(2) 0.021(2) -0.0017(16) 0.0111(18) -0.0004(17)
C8 0.030(2) 0.023(2) 0.0156(19) -0.0009(16) 0.0076(17) -0.0048(17)
C9 0.027(2) 0.021(2) 0.020(2) -0.0008(16) 0.0083(17) 0.0025(16)
C10 0.032(2) 0.023(2) 0.018(2) -0.0001(16) 0.0120(17) -0.0003(17)
C11 0.033(2) 0.034(3) 0.016(2) -0.0008(17) 0.0067(17) -0.0006(19)
C12 0.037(2) 0.034(3) 0.022(2) 0.0022(18) 0.0161(19) 0.0024(19)
C13 0.032(2) 0.032(3) 0.026(2) 0.0025(19) 0.0155(18) -0.0003(19)
C14 0.032(2) 0.039(3) 0.028(2) 0.0010(19) 0.0162(19) -0.0002(19)
C15 0.036(3) 0.050(3) 0.024(2) 0.002(2) 0.0173(19) 0.002(2)
C16 0.036(3) 0.087(4) 0.026(3) 0.004(3) 0.012(2) 0.004(3)
C17 0.033(3) 0.060(4) 0.035(3) 0.001(2) 0.011(2) 0.002(2)

loop_
_atom_type_symbol
_atom_type_description
_atom_type_scat_dispersion_real
_atom_type_scat_dispersion_imag
_atom_type_scat_source
C C 0.0033 0.0016 'International Tables Vol C Tables 4.2.6.8 and 6.1.1.4'
H H 0.0000 0.0000 'International Tables Vol C Tables 4.2.6.8 and 6.1.1.4'
N N 0.0061 0.0033 'International Tables Vol C Tables 4.2.6.8 and 6.1.1.4'
O O 0.0106 0.0060 'International Tables Vol C Tables 4.2.6.8 and 6.1.1.4'
S S 0.1246 0.1234 'International Tables Vol C Tables 4.2.6.8 and 6.1.1.4'

loop_
_geom_angle_atom_site_label_1
_geom_angle_atom_site_label_2
_geom_angle_atom_site_label_3
_geom_angle
C10 S1 C13 90.86(19)
C9 O1 C1 119.6(3)
O1 C1 C2 115.9(4)
O1 C1 C6 121.4(3)
C2 C1 C6 122.7(4)
C3 C2 C1 117.8(4)
C2 C3 C4 121.4(4)
C5 C4 C3 120.2(4)
C4 C5 C6 120.2(4)
C1 C6 C5 117.6(4)
C1 C6 C7 119.9(4)
C5 C6 C7 122.5(4)
O2 C7 C8 120.9(4)
O2 C7 C6 123.4(4)
C8 C7 C6 115.6(3)
O3 C8 C9 118.0(4)
O3 C8 C7 120.6(3)
C9 C8 C7 121.3(4)
O1 C9 C8 122.1(4)
O1 C9 C10 111.1(3)
C8 C9 C10 126.7(4)
C11 C10 C9 125.3(4)
C11 C10 S1 111.8(3)
C9 C10 S1 122.9(3)
C12 C11 C10 112.6(4)
C11 C12 C13 113.8(4)
C12 C13 C14 124.2(4)
C12 C13 S1 110.9(3)
C14 C13 S1 124.9(3)
C15 C14 C13 131.0(4)
C14 C15 C16 119.6(4)
C14 C15 C17 124.3(4)
C16 C15 C17 116.1(4)
N1 C16 C15 179.9(7)
N2 C17 C15 177.5(5)

loop_
_geom_bond_atom_site_label_1
_geom_bond_atom_site_label_2
_geom_bond_distance
S1 C10 1.724(4)
S1 C13 1.736(4)
O1 C9 1.360(5)
O1 C1 1.369(5)
O2 C7 1.253(4)
O3 C8 1.352(4)
N1 C16 1.132(6)
N2 C17 1.140(6)
C1 C2 1.382(5)
C1 C6 1.397(5)
C2 C3 1.380(6)
C3 C4 1.390(6)
C4 C5 1.372(6)
C5 C6 1.412(5)
C6 C7 1.444(5)
C7 C8 1.432(6)
C8 C9 1.363(5)
C9 C10 1.451(6)
C10 C11 1.383(5)
C11 C12 1.377(6)
C12 C13 1.380(6)
C13 C14 1.423(6)
C14 C15 1.349(6)
C15 C16 1.430(7)
C15 C17 1.446(6)

loop_
_geom_hbond_atom_site_label_D
_geom_hbond_atom_site_label_H
_geom_hbond_atom_site_label_A
_geom_hbond_distance_DH
_geom_hbond_distance_HA
_geom_hbond_distance_DA
_geom_hbond_angle_DHA
O3 H3 O2 0.84 2.46 2.766(4) 102.2
